data_4088370
loop_
_publ_author_name
'Engl, Pascal S.'
'Fedorov, Alexey'
'Cop\'eret, Christophe'
'Togni, Antonio'

_publ_section_title
;
 N-Trifluoromethyl NHC Ligands Provide Selective Ruthenium Metathesis
 Catalysts
;
_journal_issue 6
_journal_name_full Organometallics
_journal_page_first 887
_journal_paper_doi 10.1021/acs.organomet.6b00028
_journal_volume 35
_journal_year 2016
_chemical_formula_moiety 'C40 H47 Cl2 F6 N2 P Ru, C H2 Cl2'
_chemical_formula_sum 'C41 H49 Cl4 F6 N2 P Ru'
_chemical_formula_weight 957.66
_space_group_crystal_system triclinic
_space_group_IT_number 2
_space_group_name_Hall '-P 1'
_space_group_name_H-M_alt 'P -1'
_atom_sites_solution_hydrogens mixed
_audit_creation_date 2015-11-13
_audit_creation_method
;
Olex2 1.2
(compiled 2015.09.30 svn.r3233 for OlexSys, GUI svn.r5103)
;
_cell_angle_alpha 86.204(2)
_cell_angle_beta 75.373(2)
_cell_angle_gamma 75.216(2)
_cell_formula_units_Z 2
_cell_length_a 10.3182(6)
_cell_length_b 13.8690(7)
_cell_length_c 15.4984(9)
_cell_measurement_reflns_used 9825
_cell_measurement_temperature 103
_cell_measurement_theta_max 32.36
_cell_measurement_theta_min 2.72
_cell_volume 2074.9(2)
_computing_cell_refinement 'Bruker SAINT'
_computing_data_collection 'Bruker APEX2'
_computing_data_reduction 'Bruker SAINT'
_computing_molecular_graphics 'Olex2 (Dolomanov et al., 2009)'
_computing_publication_material 'Olex2 (Dolomanov et al., 2009)'
_computing_structure_refinement 'XL (Sheldrick, 2008)'
_computing_structure_solution 'XS (Sheldrick, 2008)'
_diffrn_ambient_temperature 103.1
_diffrn_detector 'Bruker Photon 100 area detector'
_diffrn_detector_area_resol_mean 10.24
_diffrn_detector_type 'CMOS area detector'
_diffrn_measured_fraction_theta_full 0.999
_diffrn_measured_fraction_theta_max 0.999
_diffrn_measurement_device 'kappa-stage diffractometer'
_diffrn_measurement_device_type 'Bruker D8 Venture'
_diffrn_measurement_method '\w and \f scans'
_diffrn_radiation_monochromator 'focusing graphite'
_diffrn_radiation_probe x-ray
_diffrn_radiation_type MoK\a
_diffrn_radiation_wavelength 0.71073
_diffrn_reflns_av_R_equivalents 0.0722
_diffrn_reflns_av_unetI/netI 0.0470
_diffrn_reflns_Laue_measured_fraction_full 0.999
_diffrn_reflns_Laue_measured_fraction_max 0.999
_diffrn_reflns_limit_h_max 14
_diffrn_reflns_limit_h_min -14
_diffrn_reflns_limit_k_max 19
_diffrn_reflns_limit_k_min -19
_diffrn_reflns_limit_l_max 22
_diffrn_reflns_limit_l_min -22
_diffrn_reflns_number 107909
_diffrn_reflns_point_group_measured_fraction_full 0.999
_diffrn_reflns_point_group_measured_fraction_max 0.999
_diffrn_reflns_theta_full 26.000
_diffrn_reflns_theta_max 30.508
_diffrn_reflns_theta_min 2.271
_diffrn_source 'sealed tube'
_diffrn_standards_number 0
_exptl_absorpt_coefficient_mu 0.734
_exptl_absorpt_correction_T_max 0.6579
_exptl_absorpt_correction_T_min 0.5925
_exptl_absorpt_correction_type multi-scan
_exptl_absorpt_process_details
;
SADABS-2012/1 (Bruker,2012) was used for absorption correction.
wR2(int) was 0.0838 before and 0.0689 after correction.
The Ratio of minimum to maximum transmission is 0.9006.
The \l/2 correction factor is 0.0015.
;
_exptl_crystal_colour 'clear greenish orange'
_exptl_crystal_colour_lustre clear
_exptl_crystal_colour_modifier greenish
_exptl_crystal_colour_primary orange
_exptl_crystal_density_diffrn 1.533
_exptl_crystal_description prism
_exptl_crystal_F_000 980
_exptl_crystal_recrystallization_method CH2Cl2/hexane
_exptl_crystal_size_max 0.506
_exptl_crystal_size_mid 0.446
_exptl_crystal_size_min 0.259
_refine_diff_density_max 1.100
_refine_diff_density_min -1.300
_refine_diff_density_rms 0.109
_refine_ls_extinction_method none
_refine_ls_goodness_of_fit_ref 1.057
_refine_ls_hydrogen_treatment mixed
_refine_ls_matrix_type full
_refine_ls_number_parameters 665
_refine_ls_number_reflns 12662
_refine_ls_number_restraints 72
_refine_ls_restrained_S_all 1.055
_refine_ls_R_factor_all 0.0654
_refine_ls_R_factor_gt 0.0436
_refine_ls_shift/su_max 0.001
_refine_ls_shift/su_mean 0.000
_refine_ls_structure_factor_coef Fsqd
_refine_ls_weighting_details 'w=1/[\s^2^(Fo^2^)+(0.0233P)^2^+4.4203P] where P=(Fo^2^+2Fc^2^)/3'
_refine_ls_weighting_scheme calc
_refine_ls_wR_factor_gt 0.0846
_refine_ls_wR_factor_ref 0.0941
_reflns_Friedel_coverage 0.000
_reflns_number_gt 10176
_reflns_number_total 12662
_reflns_threshold_expression 'I > 2\s(I)'
_cod_data_source_file om6b00028_si_003.cif
_cod_data_source_block pe-nhc-146
_cod_database_code 4088370
_shelx_space_group_comment
;
The symmetry employed for this shelxl refinement is uniquely defined
by the following loop, which should always be used as a source of
symmetry information in preference to the above space-group names.
They are only intended as comments.
;
_shelx_estimated_absorpt_t_max 0.833
_shelx_estimated_absorpt_t_min 0.708
_olex2_refinement_description
;
1. Fixed Uiso
 At 1.2 times of:
  All C(H) groups, All C(H,H) groups
2. Rigid body (RIGU) restrains
 C17, C18, C19, C20, C21, C22, C17A, C18A, C19A, C20A, C21A, C22A
 with sigma for 1-2 distances of 0.004 and sigma for 1-3 distances of 0.004
3. Others
 Sof(C13)=Sof(H13)=Sof(C14)=Sof(H14)=Sof(C12)=Sof(C11)=Sof(H11)=Sof(C10)=
 Sof(H10)=Sof(C15)=Sof(F6)=Sof(F5)=Sof(F4)=1-FVAR(1)
 Sof(F6A)=Sof(F5A)=Sof(C12A)=Sof(F4A)=Sof(C10A)=Sof(H10A)=Sof(C11A)=Sof(H11A)=
 Sof(C14A)=Sof(H14A)=Sof(C15A)=Sof(C13A)=Sof(H13A)=FVAR(1)
 Sof(C18A)=Sof(H18A)=Sof(C22A)=Sof(H22A)=Sof(C17A)=Sof(C20A)=Sof(H20A)=
 Sof(C21A)=Sof(H21A)=Sof(C19A)=Sof(H19A)=1-FVAR(2)
 Sof(C17)=Sof(C22)=Sof(H22)=Sof(C21)=Sof(H21)=Sof(C18)=Sof(H18)=Sof(C20)=
 Sof(H20)=Sof(C19)=Sof(H19)=FVAR(2)
 Sof(Cl4A)=Sof(C41A)=Sof(H41C)=Sof(H41D)=Sof(Cl3A)=1-FVAR(3)
 Sof(Cl3)=Sof(Cl4)=Sof(C41)=Sof(H41A)=Sof(H41B)=FVAR(3)
4.a Ternary CH refined with riding coordinates:
 C29(H29), C23(H23), C35(H35)
4.b Secondary CH2 refined with riding coordinates:
 C30(H30A,H30B), C24(H24A,H24B), C28(H28A,H28B), C40(H40A,H40B), C26(H26A,
 H26B), C31(H31A,H31B), C34(H34A,H34B), C36(H36A,H36B), C27(H27A,H27B),
 C39(H39A,H39B), C25(H25A,H25B), C38(H38A,H38B), C33(H33A,H33B), C32(H32A,H32B),
  C37(H37A,H37B), C41(H41A,H41B), C41A(H41C,H41D)
4.c Aromatic/amide H refined with riding coordinates:
 C6(H6), C5(H5), C4(H4), C3(H3), C22(H22), C21(H21), C10A(H10A), C18(H18),
 C20(H20), C11A(H11A), C14A(H14A), C13A(H13A), C19(H19), C13(H13), C14(H14),
 C11(H11), C10(H10), C18A(H18A), C22A(H22A), C20A(H20A), C21A(H21A), C19A(H19A)
;
_shelx_shelxl_version_number 2014/7
_olex2_submission_special_instructions 'No special instructions were received'

loop_
_space_group_symop_operation_xyz
'x, y, z'
'-x, -y, -z'

loop_
_atom_site_label
_atom_site_type_symbol
_atom_site_fract_x
_atom_site_fract_y
_atom_site_fract_z
_atom_site_U_iso_or_equiv
_atom_site_adp_type
_atom_site_occupancy
_atom_site_site_symmetry_order
_atom_site_calc_flag
_atom_site_refinement_flags_posn
_atom_site_refinement_flags_adp
_atom_site_refinement_flags_occupancy
_atom_site_disorder_assembly
_atom_site_disorder_group
Ru1 Ru 0.19999(2) 0.71575(2) 0.68157(2) 0.01056(5) Uani 1 1 d . . . . .
P1 P 0.17200(6) 0.82799(4) 0.80421(3) 0.00985(10) Uani 1 1 d . . . . .
Cl2 Cl 0.38905(7) 0.60299(4) 0.72664(4) 0.02367(13) Uani 1 1 d . . . . .
Cl1 Cl -0.02081(6) 0.80390(4) 0.65846(4) 0.02115(12) Uani 1 1 d . . . . .
F1 F 0.06056(19) 0.59453(12) 0.77715(9) 0.0300(4) Uani 1 1 d . . . . .
F3 F -0.0775(2) 0.5269(2) 0.73660(12) 0.0592(7) Uani 1 1 d . . . . .
F2 F 0.1046(3) 0.43718(13) 0.76544(11) 0.0539(6) Uani 1 1 d . . . . .
N2 N 0.2464(2) 0.57762(13) 0.51785(12) 0.0123(4) Uani 1 1 d . . . . .
N1 N 0.1244(2) 0.52934(14) 0.63937(12) 0.0169(4) Uani 1 1 d . . . . .
C29 C 0.0767(2) 0.95745(16) 0.78587(14) 0.0130(4) Uani 1 1 d . . . . .
H29 H 0.0067 0.9503 0.7539 0.016 Uiso 1 1 calc R . . . .
C7 C 0.2172(3) 0.48949(16) 0.49707(15) 0.0156(4) Uani 1 1 d . . . . .
C23 C 0.0640(2) 0.78758(17) 0.90884(14) 0.0144(4) Uani 1 1 d . . . . .
H23 H 0.0513 0.8376 0.9558 0.017 Uiso 1 1 calc R . . . .
C9 C 0.3244(2) 0.63075(18) 0.45015(15) 0.0167(5) Uani 1 1 d . . . . .
C16 C 0.3241(3) 0.77059(18) 0.59938(15) 0.0173(5) Uani 1 1 d . . . . .
C35 C 0.3309(2) 0.83007(17) 0.83917(14) 0.0137(4) Uani 1 1 d . . . . .
H35 H 0.3596 0.7631 0.8665 0.016 Uiso 1 1 calc R . . . .
C30 C -0.0065(2) 1.02432(16) 0.86683(15) 0.0155(4) Uani 1 1 d . . . . .
H30A H -0.0664 0.9880 0.9094 0.019 Uiso 1 1 calc R . . . .
H30B H 0.0576 1.0417 0.8977 0.019 Uiso 1 1 calc R . . . .
C1 C 0.1917(2) 0.60328(16) 0.60520(14) 0.0135(4) Uani 1 1 d . . . . .
C24 C 0.1357(3) 0.68576(19) 0.94194(15) 0.0196(5) Uani 1 1 d . . . . .
H24A H 0.1603 0.6359 0.8939 0.024 Uiso 1 1 calc R . . . .
H24B H 0.2224 0.6908 0.9557 0.024 Uiso 1 1 calc R . . . .
C2 C 0.1381(3) 0.45849(18) 0.57481(15) 0.0199(5) Uani 1 1 d . . . . .
C6 C 0.2553(3) 0.43607(18) 0.41814(15) 0.0180(5) Uani 1 1 d . . . . .
H6 H 0.3099 0.4572 0.3649 0.022 Uiso 1 1 calc R . . . .
C28 C -0.0806(2) 0.78864(18) 0.89848(17) 0.0193(5) Uani 1 1 d . . . . .
H28A H -0.1274 0.8571 0.8837 0.023 Uiso 1 1 calc R . . . .
H28B H -0.0716 0.7444 0.8486 0.023 Uiso 1 1 calc R . . . .
C40 C 0.4559(2) 0.8393(2) 0.76389(16) 0.0194(5) Uani 1 1 d . . . . .
H40A H 0.4359 0.9054 0.7349 0.023 Uiso 1 1 calc R . . . .
H40B H 0.4742 0.7875 0.7184 0.023 Uiso 1 1 calc R . . . .
C17 C 0.3344(8) 0.8503(8) 0.5363(7) 0.0181(16) Uani 0.588(8) 1 d . U P A 1
C5 C 0.2090(3) 0.34995(19) 0.42165(17) 0.0244(5) Uani 1 1 d . . . . .
H5 H 0.2323 0.3111 0.3692 0.029 Uiso 1 1 calc R . . . .
C26 C -0.0965(3) 0.6501(2) 1.01086(19) 0.0298(6) Uani 1 1 d . . . . .
H26A H -0.1543 0.6292 1.0666 0.036 Uiso 1 1 calc R . . . .
H26B H -0.0846 0.6016 0.9636 0.036 Uiso 1 1 calc R . . . .
C31 C -0.0956(3) 1.11967(18) 0.83558(17) 0.0212(5) Uani 1 1 d . . . . .
H31A H -0.1643 1.1021 0.8090 0.025 Uiso 1 1 calc R . . . .
H31B H -0.1466 1.1632 0.8876 0.025 Uiso 1 1 calc R . . . .
C34 C 0.1695(3) 1.01507(19) 0.72125(16) 0.0237(5) Uani 1 1 d . . . . .
H34A H 0.2337 1.0329 0.7517 0.028 Uiso 1 1 calc R . . . .
H34B H 0.2252 0.9723 0.6696 0.028 Uiso 1 1 calc R . . . .
C36 C 0.3051(3) 0.9053(2) 0.91350(17) 0.0240(5) Uani 1 1 d . . . . .
H36A H 0.2789 0.9738 0.8901 0.029 Uiso 1 1 calc R . . . .
H36B H 0.2272 0.8954 0.9628 0.029 Uiso 1 1 calc R . . . .
C27 C -0.1689(3) 0.7539(2) 0.9839(2) 0.0318(7) Uani 1 1 d . . . . .
H27A H -0.1855 0.8016 1.0326 0.038 Uiso 1 1 calc R . . . .
H27B H -0.2596 0.7524 0.9741 0.038 Uiso 1 1 calc R . . . .
C8 C 0.0525(3) 0.52274(19) 0.72929(16) 0.0212(5) Uani 1 1 d . . . . .
C39 C 0.5836(3) 0.8269(2) 0.80110(19) 0.0264(6) Uani 1 1 d . . . . .
H39A H 0.6078 0.7588 0.8257 0.032 Uiso 1 1 calc R . . . .
H39B H 0.6629 0.8353 0.7523 0.032 Uiso 1 1 calc R . . . .
C25 C 0.0439(3) 0.6502(2) 1.02501(16) 0.0272(6) Uani 1 1 d . . . . .
H25A H 0.0904 0.5820 1.0405 0.033 Uiso 1 1 calc R . . . .
H25B H 0.0310 0.6945 1.0757 0.033 Uiso 1 1 calc R . . . .
C4 C 0.1294(3) 0.3188(2) 0.50002(18) 0.0302(6) Uani 1 1 d . . . . .
H4 H 0.1001 0.2593 0.4994 0.036 Uiso 1 1 calc R . . . .
C3 C 0.0918(3) 0.3722(2) 0.57884(17) 0.0290(6) Uani 1 1 d . . . . .
H3 H 0.0376 0.3511 0.6323 0.035 Uiso 1 1 calc R . . . .
C38 C 0.5572(3) 0.9031(3) 0.8741(2) 0.0381(7) Uani 1 1 d . . . . .
H38A H 0.6401 0.8925 0.8979 0.046 Uiso 1 1 calc R . . . .
H38B H 0.5394 0.9712 0.8486 0.046 Uiso 1 1 calc R . . . .
C33 C 0.0816(3) 1.1101(2) 0.68870(19) 0.0367(8) Uani 1 1 d . . . . .
H33A H 0.1429 1.1471 0.6482 0.044 Uiso 1 1 calc R . . . .
H33B H 0.0219 1.0920 0.6548 0.044 Uiso 1 1 calc R . . . .
C32 C -0.0081(3) 1.1765(2) 0.76688(18) 0.0298(6) Uani 1 1 d . . . . .
H32A H -0.0696 1.2343 0.7446 0.036 Uiso 1 1 calc R . . . .
H32B H 0.0517 1.2021 0.7958 0.036 Uiso 1 1 calc R . . . .
C22 C 0.4623(7) 0.8602(5) 0.4844(4) 0.0216(12) Uani 0.588(8) 1 d . U P A 1
H22 H 0.5442 0.8143 0.4923 0.026 Uiso 0.588(8) 1 calc R . P A 1
C37 C 0.4335(3) 0.8936(3) 0.9494(2) 0.0415(8) Uani 1 1 d . . . . .
H37A H 0.4155 0.9455 0.9948 0.050 Uiso 1 1 calc R . . . .
H37B H 0.4544 0.8275 0.9783 0.050 Uiso 1 1 calc R . . . .
F6A F 0.6333(5) 0.8028(4) 0.2339(3) 0.0521(12) Uani 0.568(4) 1 d . . P B 1
F5A F 0.5646(5) 0.7218(4) 0.1516(2) 0.0618(14) Uani 0.568(4) 1 d . . P B 1
C21 C 0.4724(7) 0.9356(5) 0.4217(4) 0.0283(13) Uani 0.588(8) 1 d . U P A 1
H21 H 0.5603 0.9402 0.3862 0.034 Uiso 0.588(8) 1 calc R . P A 1
C12A C 0.4484(7) 0.7311(4) 0.3034(3) 0.0174(10) Uani 0.568(4) 1 d . . P B 1
F4A F 0.4416(5) 0.8635(4) 0.1994(3) 0.0814(19) Uani 0.568(4) 1 d . . P B 1
C10A C 0.2440(4) 0.7226(3) 0.4161(3) 0.0162(9) Uani 0.568(4) 1 d . . P B 1
H10A H 0.1488 0.7482 0.4436 0.019 Uiso 0.568(4) 1 calc R . P B 1
C18 C 0.2155(5) 0.9217(4) 0.5252(3) 0.0208(11) Uani 0.588(8) 1 d . U P A 1
H18 H 0.1274 0.9181 0.5610 0.025 Uiso 0.588(8) 1 calc R . P A 1
C20 C 0.3545(8) 1.0037(5) 0.4111(4) 0.0286(13) Uani 0.588(8) 1 d . U P A 1
H20 H 0.3613 1.0555 0.3683 0.034 Uiso 0.588(8) 1 calc R . P A 1
C11A C 0.3098(5) 0.7710(4) 0.3433(3) 0.0189(9) Uani 0.568(4) 1 d . . P B 1
H11A H 0.2604 0.8309 0.3211 0.023 Uiso 0.568(4) 1 calc R . P B 1
C14A C 0.4566(5) 0.5955(3) 0.4072(3) 0.0199(9) Uani 0.568(4) 1 d . . P B 1
H14A H 0.5077 0.5346 0.4268 0.024 Uiso 0.568(4) 1 calc R . P B 1
C15A C 0.5210(6) 0.7808(6) 0.2222(4) 0.0291(12) Uani 0.568(4) 1 d . . P B 1
C13A C 0.5219(5) 0.6449(4) 0.3346(3) 0.0232(10) Uani 0.568(4) 1 d . . P B 1
H13A H 0.6169 0.6191 0.3068 0.028 Uiso 0.568(4) 1 calc R . P B 1
C19 C 0.2256(5) 0.9971(4) 0.4627(3) 0.0267(13) Uani 0.588(8) 1 d . U P A 1
H19 H 0.1446 1.0443 0.4550 0.032 Uiso 0.588(8) 1 calc R . P A 1
C13 C 0.5475(6) 0.6668(4) 0.3986(4) 0.0203(12) Uani 0.432(4) 1 d . . P B 2
H13 H 0.6375 0.6660 0.4040 0.024 Uiso 0.432(4) 1 calc R . P B 2
C14 C 0.4628(5) 0.6217(4) 0.4634(4) 0.0164(12) Uani 0.432(4) 1 d . . P B 2
H14 H 0.4922 0.5873 0.5129 0.020 Uiso 0.432(4) 1 calc R . P B 2
C12 C 0.5021(8) 0.7129(5) 0.3261(5) 0.0213(14) Uani 0.432(4) 1 d . . P B 2
C11 C 0.3721(9) 0.7155(5) 0.3167(4) 0.0238(14) Uani 0.432(4) 1 d . . P B 2
H11 H 0.3415 0.7480 0.2670 0.029 Uiso 0.432(4) 1 calc R . P B 2
C10 C 0.2846(6) 0.6691(5) 0.3819(4) 0.0213(13) Uani 0.432(4) 1 d . . P B 2
H10 H 0.1967 0.6668 0.3746 0.026 Uiso 0.432(4) 1 calc R . P B 2
C15 C 0.5964(10) 0.7617(6) 0.2563(5) 0.0351(19) Uani 0.432(4) 1 d . . P B 2
F6 F 0.6824(6) 0.7934(5) 0.2885(4) 0.071(2) Uani 0.432(4) 1 d . . P B 2
F5 F 0.6706(7) 0.6967(4) 0.1922(4) 0.074(2) Uani 0.432(4) 1 d . . P B 2
F4 F 0.5254(7) 0.8379(5) 0.2165(4) 0.067(2) Uani 0.432(4) 1 d . . P B 2
C18A C 0.1799(7) 0.8876(5) 0.4986(5) 0.0209(16) Uani 0.412(8) 1 d . U P A 2
H18A H 0.1010 0.8621 0.5226 0.025 Uiso 0.412(8) 1 calc R . P A 2
C22A C 0.4135(10) 0.8882(7) 0.4911(6) 0.0203(17) Uani 0.412(8) 1 d . U P A 2
H22A H 0.4965 0.8618 0.5098 0.024 Uiso 0.412(8) 1 calc R . P A 2
C17A C 0.2985(11) 0.8521(10) 0.5296(9) 0.0114(18) Uani 0.412(8) 1 d . U P A 2
C20A C 0.2912(10) 0.9978(6) 0.3972(5) 0.0293(19) Uani 0.412(8) 1 d . U P A 2
H20A H 0.2875 1.0484 0.3528 0.035 Uiso 0.412(8) 1 calc R . P A 2
C21A C 0.4108(12) 0.9621(7) 0.4256(5) 0.0264(18) Uani 0.412(8) 1 d . U P A 2
H21A H 0.4898 0.9874 0.4012 0.032 Uiso 0.412(8) 1 calc R . P A 2
C19A C 0.1762(8) 0.9606(6) 0.4325(5) 0.030(2) Uani 0.412(8) 1 d . U P A 2
H19A H 0.0948 0.9849 0.4116 0.036 Uiso 0.412(8) 1 calc R . P A 2
Cl3 Cl 0.6676(4) 0.4753(5) 0.8398(2) 0.110(2) Uani 0.444(3) 1 d . . P C 1
Cl4 Cl 0.5148(4) 0.3497(2) 0.9489(2) 0.0968(14) Uani 0.444(3) 1 d . . P C 1
C41 C 0.5050(8) 0.4566(6) 0.8822(5) 0.0429(19) Uani 0.444(3) 1 d . . P C 1
H41A H 0.4638 0.4489 0.8327 0.052 Uiso 0.444(3) 1 calc R . P C 1
H41B H 0.4450 0.5152 0.9180 0.052 Uiso 0.444(3) 1 calc R . P C 1
Cl4A Cl 0.6971(2) 0.3858(2) 0.8476(3) 0.1012(12) Uani 0.556(3) 1 d . . P C 2
C41A C 0.5943(9) 0.5096(7) 0.8696(5) 0.073(3) Uani 0.556(3) 1 d . . P C 2
H41C H 0.6015 0.5478 0.8131 0.087 Uiso 0.556(3) 1 calc R . P C 2
H41D H 0.4964 0.5078 0.8932 0.087 Uiso 0.556(3) 1 calc R . P C 2
Cl3A Cl 0.6419(2) 0.56780(14) 0.94259(15) 0.0672(7) Uani 0.556(3) 1 d . . P C 2
H16 H 0.414(4) 0.736(3) 0.599(2) 0.035(9) Uiso 1 1 d . . . . .

loop_
_atom_site_aniso_label
_atom_site_aniso_U_11
_atom_site_aniso_U_22
_atom_site_aniso_U_33
_atom_site_aniso_U_23
_atom_site_aniso_U_13
_atom_site_aniso_U_12
Ru1 0.01296(8) 0.01026(8) 0.00620(7) -0.00029(5) -0.00147(6) 0.00033(6)
P1 0.0085(2) 0.0136(3) 0.0071(2) -0.00007(19) -0.00136(19) -0.0027(2)
Cl2 0.0250(3) 0.0181(3) 0.0246(3) 0.0029(2) -0.0117(2) 0.0054(2)
Cl1 0.0188(3) 0.0188(3) 0.0280(3) -0.0070(2) -0.0143(2) 0.0016(2)
F1 0.0519(11) 0.0274(8) 0.0107(7) -0.0056(6) 0.0047(7) -0.0202(8)
F3 0.0431(12) 0.130(2) 0.0181(9) 0.0080(11) -0.0034(8) -0.0515(13)
F2 0.1031(18) 0.0222(9) 0.0157(8) 0.0100(7) 0.0038(9) 0.0009(10)
N2 0.0156(9) 0.0114(8) 0.0083(8) 0.0001(6) -0.0026(7) -0.0006(7)
N1 0.0297(11) 0.0123(9) 0.0086(8) -0.0006(7) -0.0023(8) -0.0070(8)
C29 0.0136(10) 0.0140(10) 0.0102(9) -0.0011(8) -0.0024(8) -0.0015(8)
C7 0.0219(12) 0.0112(10) 0.0122(10) 0.0004(8) -0.0040(9) -0.0015(9)
C23 0.0157(11) 0.0173(11) 0.0085(9) -0.0020(8) 0.0023(8) -0.0057(9)
C9 0.0199(11) 0.0184(11) 0.0099(10) -0.0045(8) 0.0028(8) -0.0067(9)
C16 0.0238(12) 0.0194(11) 0.0077(9) -0.0005(8) -0.0031(9) -0.0043(10)
C35 0.0099(10) 0.0202(11) 0.0110(9) 0.0014(8) -0.0029(8) -0.0036(8)
C30 0.0164(11) 0.0136(10) 0.0127(10) -0.0018(8) 0.0014(8) -0.0013(8)
C1 0.0184(11) 0.0087(9) 0.0114(10) 0.0009(7) -0.0039(8) 0.0002(8)
C24 0.0236(12) 0.0236(12) 0.0124(10) 0.0038(9) -0.0056(9) -0.0071(10)
C2 0.0352(14) 0.0158(11) 0.0091(10) 0.0000(8) -0.0045(9) -0.0077(10)
C6 0.0230(12) 0.0176(11) 0.0122(10) -0.0027(8) -0.0032(9) -0.0034(9)
C28 0.0132(11) 0.0182(11) 0.0235(12) -0.0006(9) 0.0024(9) -0.0051(9)
C40 0.0111(10) 0.0311(13) 0.0158(11) 0.0065(9) -0.0029(8) -0.0068(9)
C17 0.019(3) 0.018(3) 0.011(2) -0.0025(17) -0.003(3) 0.005(3)
C5 0.0372(15) 0.0197(12) 0.0166(11) -0.0067(9) -0.0060(11) -0.0062(11)
C26 0.0385(16) 0.0261(14) 0.0235(13) 0.0013(11) 0.0059(12) -0.0193(12)
C31 0.0205(12) 0.0174(11) 0.0193(12) -0.0001(9) 0.0003(9) 0.0016(9)
C34 0.0230(13) 0.0213(12) 0.0157(11) 0.0063(9) 0.0065(9) 0.0017(10)
C36 0.0151(11) 0.0368(15) 0.0228(12) -0.0106(11) -0.0063(10) -0.0066(10)
C27 0.0242(14) 0.0275(14) 0.0359(16) -0.0016(12) 0.0123(12) -0.0117(11)
C8 0.0323(14) 0.0208(12) 0.0114(10) 0.0019(9) -0.0035(10) -0.0106(10)
C39 0.0119(11) 0.0376(15) 0.0302(14) 0.0096(12) -0.0076(10) -0.0072(10)
C25 0.0462(17) 0.0286(14) 0.0110(11) 0.0037(10) -0.0031(11) -0.0214(13)
C4 0.0534(19) 0.0201(13) 0.0225(13) -0.0019(10) -0.0092(13) -0.0185(13)
C3 0.0531(19) 0.0214(13) 0.0158(12) 0.0005(10) -0.0036(12) -0.0199(13)
C38 0.0184(13) 0.056(2) 0.0481(19) -0.0016(16) -0.0186(13) -0.0130(13)
C33 0.0412(17) 0.0287(15) 0.0194(13) 0.0117(11) 0.0077(12) 0.0103(13)
C32 0.0323(15) 0.0194(12) 0.0250(13) 0.0077(10) 0.0029(11) 0.0043(11)
C22 0.018(3) 0.029(3) 0.015(2) 0.002(2) -0.002(2) -0.004(2)
C37 0.0270(15) 0.072(2) 0.0321(16) -0.0173(16) -0.0152(13) -0.0116(15)
F6A 0.061(3) 0.075(3) 0.035(2) 0.014(2) -0.006(2) -0.051(3)
F5A 0.080(3) 0.099(3) 0.0144(16) -0.0086(18) 0.0160(18) -0.061(3)
C21 0.030(3) 0.029(3) 0.021(2) 0.006(2) 0.001(2) -0.008(2)
C12A 0.012(3) 0.026(3) 0.012(2) -0.0003(17) -0.0007(19) -0.004(2)
F4A 0.045(3) 0.095(4) 0.068(3) 0.067(3) 0.012(2) 0.005(2)
C10A 0.0144(19) 0.017(2) 0.0126(19) 0.0037(17) -0.0006(15) 0.0002(16)
C18 0.022(2) 0.019(2) 0.015(2) 0.0044(16) 0.0001(16) -0.0010(18)
C20 0.036(3) 0.027(3) 0.020(2) 0.011(2) -0.003(2) -0.011(3)
C11A 0.019(2) 0.023(2) 0.0129(19) 0.0065(17) -0.0061(17) -0.0012(19)
C14A 0.019(2) 0.017(2) 0.016(2) 0.0017(16) -0.0024(16) 0.0053(16)
C15A 0.024(3) 0.041(3) 0.019(2) 0.006(2) 0.002(2) -0.012(3)
C13A 0.015(2) 0.024(3) 0.021(2) 0.0010(18) 0.0030(17) 0.0028(18)
C19 0.032(3) 0.019(2) 0.021(2) 0.0082(17) -0.0025(19) 0.0001(18)
C13 0.012(2) 0.018(3) 0.025(3) -0.003(2) 0.003(2) 0.000(2)
C14 0.012(2) 0.012(2) 0.020(3) 0.002(2) 0.000(2) 0.0031(19)
C12 0.016(3) 0.020(4) 0.020(3) 0.000(3) 0.010(3) -0.004(3)
C11 0.027(4) 0.032(4) 0.010(3) 0.007(2) -0.004(3) -0.007(3)
C10 0.021(3) 0.028(3) 0.018(3) 0.005(3) -0.009(2) -0.008(3)
C15 0.033(4) 0.032(4) 0.029(4) 0.002(3) 0.011(4) -0.008(3)
F6 0.064(4) 0.102(5) 0.058(4) 0.024(3) 0.003(3) -0.064(4)
F5 0.086(5) 0.059(3) 0.041(3) -0.003(2) 0.045(3) -0.015(3)
F4 0.046(4) 0.059(4) 0.075(4) 0.047(3) 0.009(3) -0.013(3)
C18A 0.018(3) 0.021(3) 0.020(3) 0.012(2) -0.003(2) -0.004(2)
C22A 0.018(4) 0.022(4) 0.019(3) 0.005(3) 0.000(3) -0.008(3)
C17A 0.011(4) 0.012(3) 0.008(3) 0.005(2) 0.003(3) -0.003(3)
C20A 0.031(4) 0.023(3) 0.025(4) 0.017(3) -0.001(3) -0.002(3)
C21A 0.030(4) 0.026(4) 0.019(3) 0.013(3) 0.001(3) -0.009(3)
C19A 0.029(3) 0.030(4) 0.024(3) 0.016(3) -0.005(3) -0.001(3)
Cl3 0.0479(19) 0.229(6) 0.068(2) 0.059(3) -0.0262(16) -0.064(3)
Cl4 0.139(3) 0.086(2) 0.106(3) 0.0627(19) -0.083(2) -0.063(2)
C41 0.030(4) 0.053(5) 0.043(4) 0.021(4) -0.013(3) -0.006(3)
Cl4A 0.0503(13) 0.0809(18) 0.177(3) -0.076(2) -0.0289(16) -0.0048(12)
C41A 0.033(4) 0.108(7) 0.039(4) 0.032(4) 0.009(3) 0.026(5)
Cl3A 0.0792(15) 0.0414(10) 0.0789(15) -0.0053(9) -0.0087(11) -0.0203(9)

loop_
_atom_type_symbol
_atom_type_description
_atom_type_scat_dispersion_real
_atom_type_scat_dispersion_imag
_atom_type_scat_source
C C 0.0033 0.0016 'International Tables Vol C Tables 4.2.6.8 and 6.1.1.4'
H H 0.0000 0.0000 'International Tables Vol C Tables 4.2.6.8 and 6.1.1.4'
Cl Cl 0.1484 0.1585 'International Tables Vol C Tables 4.2.6.8 and 6.1.1.4'
F F 0.0171 0.0103 'International Tables Vol C Tables 4.2.6.8 and 6.1.1.4'
N N 0.0061 0.0033 'International Tables Vol C Tables 4.2.6.8 and 6.1.1.4'
P P 0.1023 0.0942 'International Tables Vol C Tables 4.2.6.8 and 6.1.1.4'
Ru Ru -1.2594 0.8363 'International Tables Vol C Tables 4.2.6.8 and 6.1.1.4'

loop_
_geom_angle_atom_site_label_1
_geom_angle_atom_site_label_2
_geom_angle_atom_site_label_3
_geom_angle
Cl2 Ru1 P1 90.19(2)
Cl2 Ru1 Cl1 166.33(2)
Cl1 Ru1 P1 90.64(2)
C16 Ru1 P1 96.14(7)
C16 Ru1 Cl2 89.32(8)
C16 Ru1 Cl1 104.15(8)
C16 Ru1 C1 99.12(10)
C1 Ru1 P1 164.63(6)
C1 Ru1 Cl2 88.18(6)
C1 Ru1 Cl1 87.41(6)
C29 P1 Ru1 112.79(7)
C29 P1 C23 104.42(10)
C29 P1 C35 109.63(11)
C23 P1 Ru1 110.17(7)
C35 P1 Ru1 116.84(7)
C35 P1 C23 101.73(10)
C7 N2 C9 120.61(18)
C1 N2 C7 112.28(18)
C1 N2 C9 127.10(19)
C1 N1 C2 112.49(19)
C1 N1 C8 124.78(19)
C2 N1 C8 122.7(2)
P1 C29 H29 105.2
C30 C29 P1 119.50(15)
C30 C29 H29 105.2
C34 C29 P1 111.87(15)
C34 C29 H29 105.2
C34 C29 C30 108.74(19)
C2 C7 N2 106.64(19)
C2 C7 C6 122.0(2)
C6 C7 N2 131.4(2)
P1 C23 H23 107.1
C24 C23 P1 112.20(16)
C24 C23 H23 107.1
C28 C23 P1 111.40(16)
C28 C23 H23 107.1
C28 C23 C24 111.68(19)
N2 C9 C10A 116.0(2)
N2 C9 C14 111.3(3)
C14A C9 N2 124.8(3)
C14A C9 C10A 118.3(3)
C10 C9 N2 123.7(3)
C10 C9 C14 124.4(4)
Ru1 C16 H16 110(2)
C17 C16 Ru1 143.2(4)
C17 C16 H16 107(2)
C17A C16 Ru1 129.7(4)
C17A C16 H16 120(2)
P1 C35 H35 105.2
C40 C35 P1 115.91(16)
C40 C35 H35 105.2
C40 C35 C36 110.9(2)
C36 C35 P1 113.40(16)
C36 C35 H35 105.2
C29 C30 H30A 109.7
C29 C30 H30B 109.7
H30A C30 H30B 108.2
C31 C30 C29 109.66(19)
C31 C30 H30A 109.7
C31 C30 H30B 109.7
N2 C1 Ru1 133.45(17)
N2 C1 N1 103.39(18)
N1 C1 Ru1 123.12(15)
C23 C24 H24A 109.2
C23 C24 H24B 109.2
H24A C24 H24B 107.9
C25 C24 C23 112.1(2)
C25 C24 H24A 109.2
C25 C24 H24B 109.2
C7 C2 N1 105.2(2)
C7 C2 C3 122.2(2)
C3 C2 N1 132.6(2)
C7 C6 H6 122.0
C5 C6 C7 116.1(2)
C5 C6 H6 122.0
C23 C28 H28A 109.3
C23 C28 H28B 109.3
H28A C28 H28B 108.0
C27 C28 C23 111.5(2)
C27 C28 H28A 109.3
C27 C28 H28B 109.3
C35 C40 H40A 109.6
C35 C40 H40B 109.6
C35 C40 C39 110.1(2)
H40A C40 H40B 108.1
C39 C40 H40A 109.6
C39 C40 H40B 109.6
C22 C17 C16 121.3(6)
C22 C17 C18 117.8(7)
C18 C17 C16 120.9(7)
C6 C5 H5 119.1
C6 C5 C4 121.9(2)
C4 C5 H5 119.1
H26A C26 H26B 108.1
C27 C26 H26A 109.6
C27 C26 H26B 109.6
C25 C26 H26A 109.6
C25 C26 H26B 109.6
C25 C26 C27 110.5(2)
C30 C31 H31A 109.3
C30 C31 H31B 109.3
H31A C31 H31B 107.9
C32 C31 C30 111.7(2)
C32 C31 H31A 109.3
C32 C31 H31B 109.3
C29 C34 H34A 109.6
C29 C34 H34B 109.6
H34A C34 H34B 108.1
C33 C34 C29 110.4(2)
C33 C34 H34A 109.6
C33 C34 H34B 109.6
C35 C36 H36A 109.4
C35 C36 H36B 109.4
H36A C36 H36B 108.0
C37 C36 C35 111.4(2)
C37 C36 H36A 109.4
C37 C36 H36B 109.4
C28 C27 H27A 109.5
C28 C27 H27B 109.5
C26 C27 C28 110.6(2)
C26 C27 H27A 109.5
C26 C27 H27B 109.5
H27A C27 H27B 108.1
F1 C8 F2 107.4(2)
F1 C8 N1 111.1(2)
F3 C8 F1 108.7(2)
F3 C8 F2 106.6(2)
F3 C8 N1 111.7(2)
F2 C8 N1 111.1(2)
C40 C39 H39A 109.4
C40 C39 H39B 109.4
H39A C39 H39B 108.0
C38 C39 C40 111.1(2)
C38 C39 H39A 109.4
C38 C39 H39B 109.4
C24 C25 H25A 109.3
C24 C25 H25B 109.3
C26 C25 C24 111.8(2)
C26 C25 H25A 109.3
C26 C25 H25B 109.3
H25A C25 H25B 107.9
C5 C4 H4 119.0
C3 C4 C5 121.9(2)
C3 C4 H4 119.0
C2 C3 H3 122.0
C4 C3 C2 115.9(2)
C4 C3 H3 122.0
C39 C38 H38A 109.5
C39 C38 H38B 109.5
H38A C38 H38B 108.1
C37 C38 C39 110.7(3)
C37 C38 H38A 109.5
C37 C38 H38B 109.5
C34 C33 H33A 109.5
C34 C33 H33B 109.5
H33A C33 H33B 108.0
C32 C33 C34 110.9(2)
C32 C33 H33A 109.5
C32 C33 H33B 109.5
C31 C32 H32A 109.3
C31 C32 H32B 109.3
C33 C32 C31 111.4(2)
C33 C32 H32A 109.3
C33 C32 H32B 109.3
H32A C32 H32B 108.0
C17 C22 H22 119.3
C21 C22 C17 121.5(6)
C21 C22 H22 119.3
C36 C37 H37A 109.5
C36 C37 H37B 109.5
C38 C37 C36 110.5(3)
C38 C37 H37A 109.5
C38 C37 H37B 109.5
H37A C37 H37B 108.1
C22 C21 H21 120.2
C20 C21 C22 119.7(5)
C20 C21 H21 120.2
C11A C12A C15A 120.3(5)
C13A C12A C11A 121.3(5)
C13A C12A C15A 118.4(5)
C9 C10A H10A 120.5
C11A C10A C9 119.0(4)
C11A C10A H10A 120.5
C17 C18 H18 119.6
C19 C18 C17 120.7(6)
C19 C18 H18 119.6
C21 C20 H20 119.8
C21 C20 C19 120.5(5)
C19 C20 H20 119.8
C12A C11A H11A 120.3
C10A C11A C12A 119.4(4)
C10A C11A H11A 120.3
C9 C14A H14A 118.9
C9 C14A C13A 122.2(4)
C13A C14A H14A 118.9
F6A C15A C12A 112.2(6)
F5A C15A F6A 105.4(5)
F5A C15A C12A 111.7(5)
F4A C15A F6A 107.5(7)
F4A C15A F5A 106.6(6)
F4A C15A C12A 113.1(5)
C12A C13A C14A 119.7(4)
C12A C13A H13A 120.2
C14A C13A H13A 120.2
C18 C19 C20 119.9(5)
C18 C19 H19 120.1
C20 C19 H19 120.1
C14 C13 H13 119.8
C12 C13 H13 119.8
C12 C13 C14 120.4(6)
C9 C14 H14 122.4
C13 C14 C9 115.2(5)
C13 C14 H14 122.4
C13 C12 C15 119.4(7)
C11 C12 C13 121.0(5)
C11 C12 C15 119.5(8)
C12 C11 H11 120.3
C12 C11 C10 119.3(6)
C10 C11 H11 120.3
C9 C10 C11 119.4(5)
C9 C10 H10 120.3
C11 C10 H10 120.3
F6 C15 C12 112.6(7)
F6 C15 F5 107.4(8)
F6 C15 F4 108.5(9)
F5 C15 C12 109.9(7)
F5 C15 F4 106.2(7)
F4 C15 C12 111.9(8)
C17A C18A H18A 119.9
C17A C18A C19A 120.2(8)
C19A C18A H18A 119.9
C17A C22A H22A 119.1
C17A C22A C21A 121.8(9)
C21A C22A H22A 119.1
C18A C17A C16 128.0(8)
C22A C17A C16 113.3(7)
C22A C17A C18A 118.5(9)
C21A C20A H20A 119.7
C21A C20A C19A 120.7(6)
C19A C20A H20A 119.7
C22A C21A H21A 120.7
C20A C21A C22A 118.6(8)
C20A C21A H21A 120.7
C18A C19A H19A 120.0
C20A C19A C18A 120.1(7)
C20A C19A H19A 120.0
Cl3 C41 Cl4 109.8(4)
Cl3 C41 H41A 109.7
Cl3 C41 H41B 109.7
Cl4 C41 H41A 109.7
Cl4 C41 H41B 109.7
H41A C41 H41B 108.2
Cl4A C41A H41C 109.1
Cl4A C41A H41D 109.1
H41C C41A H41D 107.8
Cl3A C41A Cl4A 112.6(5)
Cl3A C41A H41C 109.1
Cl3A C41A H41D 109.1

loop_
_geom_bond_atom_site_label_1
_geom_bond_atom_site_label_2
_geom_bond_distance
Ru1 P1 2.4504(6)
Ru1 Cl2 2.3929(6)
Ru1 Cl1 2.3971(6)
Ru1 C16 1.840(2)
Ru1 C1 2.051(2)
P1 C29 1.856(2)
P1 C23 1.863(2)
P1 C35 1.859(2)
F1 C8 1.312(3)
F3 C8 1.303(3)
F2 C8 1.323(3)
N2 C7 1.407(3)
N2 C9 1.437(3)
N2 C1 1.361(3)
N1 C1 1.385(3)
N1 C2 1.405(3)
N1 C8 1.413(3)
C29 H29 1.0000
C29 C30 1.541(3)
C29 C34 1.536(3)
C7 C2 1.384(3)
C7 C6 1.389(3)
C23 H23 1.0000
C23 C24 1.538(3)
C23 C28 1.537(3)
C9 C10A 1.477(5)
C9 C14A 1.337(5)
C9 C14 1.467(6)
C9 C10 1.267(6)
C16 C17 1.432(10)
C16 C17A 1.532(12)
C16 H16 0.93(3)
C35 H35 1.0000
C35 C40 1.531(3)
C35 C36 1.533(3)
C30 H30A 0.9900
C30 H30B 0.9900
C30 C31 1.532(3)
C24 H24A 0.9900
C24 H24B 0.9900
C24 C25 1.528(3)
C2 C3 1.390(3)
C6 H6 0.9500
C6 C5 1.388(4)
C28 H28A 0.9900
C28 H28B 0.9900
C28 C27 1.532(3)
C40 H40A 0.9900
C40 H40B 0.9900
C40 C39 1.534(3)
C17 C22 1.396(10)
C17 C18 1.407(9)
C5 H5 0.9500
C5 C4 1.394(4)
C26 H26A 0.9900
C26 H26B 0.9900
C26 C27 1.528(4)
C26 C25 1.520(4)
C31 H31A 0.9900
C31 H31B 0.9900
C31 C32 1.528(4)
C34 H34A 0.9900
C34 H34B 0.9900
C34 C33 1.532(4)
C36 H36A 0.9900
C36 H36B 0.9900
C36 C37 1.531(4)
C27 H27A 0.9900
C27 H27B 0.9900
C39 H39A 0.9900
C39 H39B 0.9900
C39 C38 1.525(4)
C25 H25A 0.9900
C25 H25B 0.9900
C4 H4 0.9500
C4 C3 1.387(4)
C3 H3 0.9500
C38 H38A 0.9900
C38 H38B 0.9900
C38 C37 1.523(5)
C33 H33A 0.9900
C33 H33B 0.9900
C33 C32 1.523(4)
C32 H32A 0.9900
C32 H32B 0.9900
C22 H22 0.9500
C22 C21 1.385(8)
C37 H37A 0.9900
C37 H37B 0.9900
F6A C15A 1.327(8)
F5A C15A 1.323(7)
C21 H21 0.9500
C21 C20 1.375(9)
C12A C11A 1.389(7)
C12A C15A 1.514(8)
C12A C13A 1.373(7)
F4A C15A 1.313(8)
C10A H10A 0.9500
C10A C11A 1.389(6)
C18 H18 0.9500
C18 C19 1.383(6)
C20 H20 0.9500
C20 C19 1.390(8)
C11A H11A 0.9500
C14A H14A 0.9500
C14A C13A 1.393(6)
C13A H13A 0.9500
C19 H19 0.9500
C13 H13 0.9500
C13 C14 1.384(8)
C13 C12 1.382(11)
C14 H14 0.9500
C12 C11 1.377(10)
C12 C15 1.511(10)
C11 H11 0.9500
C11 C10 1.414(9)
C10 H10 0.9500
C15 F6 1.297(12)
C15 F5 1.330(9)
C15 F4 1.335(11)
C18A H18A 0.9500
C18A C17A 1.389(11)
C18A C19A 1.391(8)
C22A H22A 0.9500
C22A C17A 1.387(12)
C22A C21A 1.394(11)
C20A H20A 0.9500
C20A C21A 1.377(12)
C20A C19A 1.387(11)
C21A H21A 0.9500
C19A H19A 0.9500
Cl3 C41 1.720(8)
Cl4 C41 1.747(8)
C41 H41A 0.9900
C41 H41B 0.9900
Cl4A C41A 1.775(9)
C41A H41C 0.9900
C41A H41D 0.9900
C41A Cl3A 1.666(11)

loop_
_geom_torsion_atom_site_label_1
_geom_torsion_atom_site_label_2
_geom_torsion_atom_site_label_3
_geom_torsion_atom_site_label_4
_geom_torsion
Ru1 P1 C29 C30 152.57(15)
Ru1 P1 C29 C34 -78.76(18)
Ru1 P1 C23 C24 65.90(17)
Ru1 P1 C23 C28 -60.15(17)
Ru1 P1 C35 C40 47.6(2)
Ru1 P1 C35 C36 177.60(15)
Ru1 C16 C17 C22 -178.8(4)
Ru1 C16 C17 C18 1.7(13)
Ru1 C16 C17A C18A -16.0(17)
Ru1 C16 C17A C22A 168.0(6)
P1 Ru1 C16 C17 -83.0(7)
P1 Ru1 C16 C17A -93.4(7)
P1 C29 C30 C31 -170.06(17)
P1 C29 C34 C33 165.3(2)
P1 C23 C24 C25 -177.01(17)
P1 C23 C28 C27 179.11(17)
P1 C35 C40 C39 -172.93(18)
P1 C35 C36 C37 171.6(2)
Cl2 Ru1 C16 C17 -173.1(7)
Cl2 Ru1 C16 C17A 176.5(7)
Cl1 Ru1 C16 C17 9.2(7)
Cl1 Ru1 C16 C17A -1.1(7)
N2 C7 C2 N1 -0.5(3)
N2 C7 C2 C3 -179.2(3)
N2 C7 C6 C5 179.1(2)
N2 C9 C10A C11A -172.3(3)
N2 C9 C14A C13A 171.9(4)
N2 C9 C14 C13 177.1(4)
N2 C9 C10 C11 -176.7(5)
N1 C2 C3 C4 -178.3(3)
C29 P1 C23 C24 -172.74(16)
C29 P1 C23 C28 61.21(18)
C29 P1 C35 C40 -82.24(19)
C29 P1 C35 C36 47.7(2)
C29 C30 C31 C32 -57.2(3)
C29 C34 C33 C32 57.9(4)
C7 N2 C9 C10A 104.0(3)
C7 N2 C9 C14A -64.9(4)
C7 N2 C9 C14 -109.2(3)
C7 N2 C9 C10 62.3(5)
C7 N2 C1 Ru1 176.86(18)
C7 N2 C1 N1 -0.9(2)
C7 C2 C3 C4 -0.1(4)
C7 C6 C5 C4 -0.3(4)
C23 P1 C29 C30 33.0(2)
C23 P1 C29 C34 161.63(17)
C23 P1 C35 C40 167.64(18)
C23 P1 C35 C36 -62.41(19)
C23 C24 C25 C26 53.6(3)
C23 C28 C27 C26 -56.5(3)
C9 N2 C7 C2 -178.2(2)
C9 N2 C7 C6 2.8(4)
C9 N2 C1 Ru1 -4.1(4)
C9 N2 C1 N1 178.2(2)
C9 C10A C11A C12A 1.2(7)
C9 C14A C13A C12A -2.2(8)
C16 C17 C22 C21 178.2(7)
C16 C17 C18 C19 -178.4(6)
C35 P1 C29 C30 -75.38(19)
C35 P1 C29 C34 53.29(19)
C35 P1 C23 C24 -58.68(18)
C35 P1 C23 C28 175.26(16)
C35 C40 C39 C38 -57.1(3)
C35 C36 C37 C38 56.1(4)
C30 C29 C34 C33 -60.6(3)
C30 C31 C32 C33 54.3(3)
C1 Ru1 C16 C17 98.8(7)
C1 Ru1 C16 C17A 88.5(7)
C1 N2 C7 C2 0.9(3)
C1 N2 C7 C6 -178.0(2)
C1 N2 C9 C10A -75.0(3)
C1 N2 C9 C14A 116.0(4)
C1 N2 C9 C14 71.8(4)
C1 N2 C9 C10 -116.7(5)
C1 N1 C2 C7 0.0(3)
C1 N1 C2 C3 178.4(3)
C1 N1 C8 F1 -1.7(4)
C1 N1 C8 F3 119.9(3)
C1 N1 C8 F2 -121.2(3)
C24 C23 C28 C27 52.8(3)
C2 N1 C1 Ru1 -177.49(17)
C2 N1 C1 N2 0.6(3)
C2 N1 C8 F1 176.6(2)
C2 N1 C8 F3 -61.8(3)
C2 N1 C8 F2 57.1(3)
C2 C7 C6 C5 0.3(4)
C6 C7 C2 N1 178.5(2)
C6 C7 C2 C3 -0.1(4)
C6 C5 C4 C3 0.1(5)
C28 C23 C24 C25 -51.1(3)
C40 C35 C36 C37 -55.9(3)
C40 C39 C38 C37 57.8(3)
C17 C22 C21 C20 1.3(11)
C17 C18 C19 C20 -1.0(9)
C5 C4 C3 C2 0.1(5)
C34 C29 C30 C31 59.9(3)
C34 C33 C32 C31 -54.1(4)
C36 C35 C40 C39 55.9(3)
C27 C26 C25 C24 -57.1(3)
C8 N1 C1 Ru1 1.0(3)
C8 N1 C1 N2 179.0(2)
C8 N1 C2 C7 -178.5(2)
C8 N1 C2 C3 -0.1(5)
C39 C38 C37 C36 -56.8(4)
C25 C26 C27 C28 58.4(3)
C22 C17 C18 C19 2.0(11)
C22 C21 C20 C19 -0.2(10)
C21 C20 C19 C18 0.1(9)
C10A C9 C14A C13A 3.1(6)
C18 C17 C22 C21 -2.2(12)
C11A C12A C15A F6A 124.6(7)
C11A C12A C15A F5A -117.3(6)
C11A C12A C15A F4A 2.9(8)
C11A C12A C13A C14A 0.7(8)
C14A C9 C10A C11A -2.6(6)
C15A C12A C11A C10A 178.0(5)
C15A C12A C13A C14A -177.6(5)
C13A C12A C11A C10A -0.2(8)
C13A C12A C15A F6A -57.0(8)
C13A C12A C15A F5A 61.0(7)
C13A C12A C15A F4A -178.8(6)
C13 C12 C11 C10 -0.7(10)
C13 C12 C15 F6 -28.6(10)
C13 C12 C15 F5 91.2(9)
C13 C12 C15 F4 -151.1(8)
C14 C9 C10 C11 -6.3(9)
C14 C13 C12 C11 0.2(10)
C14 C13 C12 C15 180.0(6)
C12 C13 C14 C9 -2.3(8)
C12 C11 C10 C9 3.7(10)
C11 C12 C15 F6 151.2(7)
C11 C12 C15 F5 -89.1(9)
C11 C12 C15 F4 28.6(11)
C10 C9 C14 C13 5.6(7)
C15 C12 C11 C10 179.6(6)
C17A C18A C19A C20A 0.2(13)
C17A C22A C21A C20A -1.8(15)
C21A C22A C17A C16 179.5(8)
C21A C22A C17A C18A 3.1(17)
C21A C20A C19A C18A 1.1(13)
C19A C18A C17A C16 -178.1(10)
C19A C18A C17A C22A -2.3(16)
C19A C20A C21A C22A -0.3(13)
